data_7021276
loop_
_publ_author_name
'Fuchter, Matthew J.'
'Judge, Dilraj K.'
'Weimar, Marko'
'White, Andrew J. P.'

_publ_section_title
;
 Stoichiometric C-H arylation of tricarbonyl(arene)chromium complexes
 bearing pyridine directing groups.
;
_journal_issue 16
_journal_name_full 'Dalton transactions (Cambridge, England : 2003)'
_journal_page_first 5615
_journal_page_last 5618
_journal_paper_doi 10.1039/c3dt50187f
_journal_volume 42
_journal_year 2013
_chemical_formula_moiety 'C15 H11 Cr N O3'
_chemical_formula_sum 'C15 H11 Cr N O3'
_chemical_formula_weight 305.25
_chemical_name_systematic
;
?
;
_space_group_IT_number 61
_symmetry_cell_setting orthorhombic
_symmetry_space_group_name_Hall '-P 2ac 2ab'
_symmetry_space_group_name_H-M 'P b c a'
_atom_sites_solution_hydrogens geom
_atom_sites_solution_primary direct
_atom_sites_solution_secondary difmap
_audit_creation_method SHELXL-97
_cell_angle_alpha 90.00
_cell_angle_beta 90.00
_cell_angle_gamma 90.00
_cell_formula_units_Z 8
_cell_length_a 7.62537(16)
_cell_length_b 12.3834(2)
_cell_length_c 27.5890(5)
_cell_measurement_reflns_used 11963
_cell_measurement_temperature 173
_cell_measurement_theta_max 30.7766
_cell_measurement_theta_min 3.0463
_cell_volume 2605.17(8)
_computing_cell_refinement 'CrysAlis RED, Oxford Diffraction Ltd'
_computing_data_collection 'CrysAlis CCD, Oxford Diffraction Ltd'
_computing_data_reduction 'CrysAlis RED, Oxford Diffraction Ltd'
_computing_molecular_graphics 'Bruker SHELXTL'
_computing_publication_material 'Bruker SHELXTL'
_computing_structure_refinement 'SHELXL-97 (Sheldrick, 1997)'
_computing_structure_solution 'SHELXS-97 (Sheldrick, 1990)'
_diffrn_ambient_temperature 173
_diffrn_detector_area_resol_mean 15.9825
_diffrn_measured_fraction_theta_full 0.984
_diffrn_measured_fraction_theta_max 0.923
_diffrn_measurement_device_type 'OD Xcalibur 3'
_diffrn_measurement_method 'omega scans'
_diffrn_radiation_monochromator graphite
_diffrn_radiation_source 'Enhance (Mo) X-ray Source'
_diffrn_radiation_type MoK\a
_diffrn_radiation_wavelength 0.71073
_diffrn_reflns_av_R_equivalents 0.0270
_diffrn_reflns_av_sigmaI/netI 0.0222
_diffrn_reflns_limit_h_max 6
_diffrn_reflns_limit_h_min -10
_diffrn_reflns_limit_k_max 17
_diffrn_reflns_limit_k_min -17
_diffrn_reflns_limit_l_max 33
_diffrn_reflns_limit_l_min -39
_diffrn_reflns_number 23364
_diffrn_reflns_theta_full 29.50
_diffrn_reflns_theta_max 30.85
_diffrn_reflns_theta_min 3.22
_exptl_absorpt_coefficient_mu 0.883
_exptl_absorpt_correction_T_max 0.898
_exptl_absorpt_correction_T_min 0.824
_exptl_absorpt_correction_type analytical
_exptl_absorpt_process_details
;
CrysAlisPro, Oxford Diffraction Ltd.,
Version 1.171.34.44 (release 25-10-2010 CrysAlis171 .NET)
(compiled Oct 25 2010,18:11:34)
Analytical numeric absorption correction using a multifaceted crystal
model based on expressions derived by R.C. Clark & J.S. Reid.
(Clark, R. C. & Reid, J. S. (1995). Acta Cryst. A51, 887-897)
;
_exptl_crystal_colour Yellow
_exptl_crystal_density_diffrn 1.557
_exptl_crystal_density_method 'not measured'
_exptl_crystal_description blocks
_exptl_crystal_F_000 1248
_exptl_crystal_size_max 0.31
_exptl_crystal_size_mid 0.26
_exptl_crystal_size_min 0.14
_refine_diff_density_max 0.604
_refine_diff_density_min -0.681
_refine_diff_density_rms 0.074
_refine_ls_extinction_method none
_refine_ls_goodness_of_fit_ref 1.257
_refine_ls_hydrogen_treatment constr
_refine_ls_matrix_type full
_refine_ls_number_parameters 182
_refine_ls_number_reflns 3768
_refine_ls_number_restraints 0
_refine_ls_restrained_S_all 1.257
_refine_ls_R_factor_all 0.0567
_refine_ls_R_factor_gt 0.0494
_refine_ls_shift/su_max 0.001
_refine_ls_shift/su_mean 0.000
_refine_ls_structure_factor_coef Fsqd
_refine_ls_weighting_details 'calc w=1/[\s^2^(Fo^2^)+(0.0300P)^2^+3.6522P] where P=(Fo^2^+2Fc^2^)/3'
_refine_ls_weighting_scheme calc
_refine_ls_wR_factor_gt 0.1066
_refine_ls_wR_factor_ref 0.1089
_reflns_number_gt 3352
_reflns_number_total 3768
_reflns_threshold_expression >2sigma(I)
_cod_data_source_file c3dt50187f.txt
_cod_data_source_block 14
_cod_depositor_comments
;
The following automatic conversions were performed:

'_symmetry_cell_setting' value 'Orthorhombic' changed to
'orthorhombic' according to
/home/saulius/struct/CIF-dictionaries/cif_core.dic dictionary named
'cif_core.dic' version 2.4.2 from 2011-04-26.

Automatic conversion script
Id: cif_fix_values 1891 2012-01-12 08:04:46Z andrius 
;
_cod_original_sg_symbol_H-M Pbca
_cod_database_code 7021276

loop_
_symmetry_equiv_pos_as_xyz
'x, y, z'
'-x+1/2, -y, z+1/2'
'-x, y+1/2, -z+1/2'
'x+1/2, -y+1/2, -z'
'-x, -y, -z'
'x-1/2, y, -z-1/2'
'x, -y-1/2, z-1/2'
'-x-1/2, y-1/2, z'

loop_
_atom_site_label
_atom_site_type_symbol
_atom_site_fract_x
_atom_site_fract_y
_atom_site_fract_z
_atom_site_U_iso_or_equiv
_atom_site_adp_type
_atom_site_occupancy
_atom_site_symmetry_multiplicity
_atom_site_calc_flag
_atom_site_refinement_flags
Cr Cr 0.66933(4) 0.78382(3) 0.099298(11) 0.01481(10) Uani 1 1 d .
C1 C 0.4809(3) 0.91078(16) 0.12228(7) 0.0186(4) Uani 1 1 d .
C2 C 0.4609(3) 0.89542(15) 0.07163(7) 0.0172(4) Uani 1 1 d .
C3 C 0.6112(3) 0.90313(16) 0.04155(8) 0.0192(4) Uani 1 1 d .
H3A H 0.5990 0.8932 0.0076 0.023 Uiso 1 1 calc R
C4 C 0.7770(3) 0.92509(17) 0.06086(8) 0.0211(4) Uani 1 1 d .
H4A H 0.8766 0.9276 0.0402 0.025 Uiso 1 1 calc R
C5 C 0.7963(3) 0.94357(18) 0.11117(8) 0.0219(4) Uani 1 1 d .
H5A H 0.9077 0.9610 0.1244 0.026 Uiso 1 1 calc R
C6 C 0.6497(3) 0.93593(17) 0.14099(8) 0.0212(4) Uani 1 1 d .
H6A H 0.6627 0.9479 0.1748 0.025 Uiso 1 1 calc R
C7 C 0.3296(3) 0.9025(2) 0.15675(8) 0.0234(5) Uani 1 1 d .
N8 N 0.2897(3) 0.9944(2) 0.18002(8) 0.0363(5) Uani 1 1 d .
C9 C 0.1550(4) 0.9889(3) 0.21196(10) 0.0498(9) Uani 1 1 d .
H9A H 0.1230 1.0528 0.2288 0.060 Uiso 1 1 calc R
C10 C 0.0619(4) 0.8961(4) 0.22137(10) 0.0531(10) Uani 1 1 d .
H10A H -0.0317 0.8967 0.2441 0.064 Uiso 1 1 calc R
C11 C 0.1057(4) 0.8027(3) 0.19754(10) 0.0445(8) Uani 1 1 d .
H11A H 0.0438 0.7376 0.2036 0.053 Uiso 1 1 calc R
C12 C 0.2425(3) 0.8056(2) 0.16443(9) 0.0307(5) Uani 1 1 d .
H12A H 0.2759 0.7423 0.1473 0.037 Uiso 1 1 calc R
C13 C 0.2851(3) 0.87507(19) 0.04893(8) 0.0235(4) Uani 1 1 d .
H13A H 0.2203 0.9432 0.0466 0.035 Uiso 1 1 calc R
H13B H 0.2189 0.8240 0.0690 0.035 Uiso 1 1 calc R
H13C H 0.3014 0.8447 0.0164 0.035 Uiso 1 1 calc R
C14 C 0.5378(3) 0.67777(17) 0.07017(8) 0.0222(4) Uani 1 1 d .
O14 O 0.4508(3) 0.61512(14) 0.05092(8) 0.0369(5) Uani 1 1 d .
C15 C 0.8724(3) 0.70909(17) 0.08469(8) 0.0211(4) Uani 1 1 d .
O15 O 0.9986(2) 0.66266(14) 0.07608(7) 0.0311(4) Uani 1 1 d .
C16 C 0.6663(3) 0.70966(18) 0.15721(8) 0.0231(4) Uani 1 1 d .
O16 O 0.6670(3) 0.66419(16) 0.19365(6) 0.0381(5) Uani 1 1 d .

loop_
_atom_site_aniso_label
_atom_site_aniso_U_11
_atom_site_aniso_U_22
_atom_site_aniso_U_33
_atom_site_aniso_U_23
_atom_site_aniso_U_13
_atom_site_aniso_U_12
Cr 0.01594(17) 0.01320(15) 0.01530(16) 0.00010(12) 0.00023(12) -0.00057(12)
C1 0.0230(10) 0.0150(9) 0.0178(9) -0.0008(7) 0.0007(8) 0.0028(8)
C2 0.0209(10) 0.0123(8) 0.0185(9) 0.0018(7) -0.0012(8) 0.0014(7)
C3 0.0255(11) 0.0155(9) 0.0166(9) 0.0038(7) 0.0002(8) -0.0013(8)
C4 0.0241(11) 0.0175(9) 0.0217(10) 0.0038(8) 0.0029(8) -0.0034(8)
C5 0.0229(11) 0.0174(10) 0.0255(10) 0.0001(8) -0.0027(9) -0.0056(8)
C6 0.0298(12) 0.0158(9) 0.0178(9) -0.0028(7) -0.0026(8) -0.0003(8)
C7 0.0207(11) 0.0333(12) 0.0163(9) -0.0005(8) -0.0012(8) 0.0092(9)
N8 0.0394(13) 0.0460(13) 0.0235(10) -0.0084(9) -0.0035(9) 0.0222(11)
C9 0.0410(17) 0.086(3) 0.0223(12) -0.0154(14) -0.0052(12) 0.0372(18)
C10 0.0225(13) 0.115(3) 0.0220(12) -0.0011(16) 0.0026(10) 0.0165(17)
C11 0.0231(13) 0.084(2) 0.0265(13) 0.0115(14) 0.0020(10) -0.0028(14)
C12 0.0223(11) 0.0454(15) 0.0243(11) 0.0029(10) 0.0032(10) 0.0017(10)
C13 0.0197(11) 0.0273(11) 0.0236(10) 0.0033(9) -0.0022(8) 0.0035(9)
C14 0.0210(10) 0.0175(9) 0.0282(11) 0.0008(8) -0.0051(9) 0.0040(8)
O14 0.0353(10) 0.0215(8) 0.0539(12) -0.0083(8) -0.0175(9) -0.0026(8)
C15 0.0235(10) 0.0183(9) 0.0216(10) 0.0010(8) 0.0019(8) -0.0027(9)
O15 0.0234(9) 0.0295(9) 0.0403(10) -0.0008(8) 0.0078(8) 0.0040(7)
C16 0.0250(11) 0.0211(10) 0.0233(10) 0.0010(8) 0.0017(9) 0.0003(9)
O16 0.0538(13) 0.0364(10) 0.0240(9) 0.0123(8) 0.0027(8) -0.0012(9)

loop_
_atom_type_symbol
_atom_type_description
_atom_type_scat_dispersion_real
_atom_type_scat_dispersion_imag
_atom_type_scat_source
C C 0.0033 0.0016 'International Tables Vol C Tables 4.2.6.8 and 6.1.1.4'
H H 0.0000 0.0000 'International Tables Vol C Tables 4.2.6.8 and 6.1.1.4'
N N 0.0061 0.0033 'International Tables Vol C Tables 4.2.6.8 and 6.1.1.4'
O O 0.0106 0.0060 'International Tables Vol C Tables 4.2.6.8 and 6.1.1.4'
Cr Cr 0.3209 0.6236 'International Tables Vol C Tables 4.2.6.8 and 6.1.1.4'

loop_
_geom_angle_atom_site_label_1
_geom_angle_atom_site_label_2
_geom_angle_atom_site_label_3
_geom_angle
C14 Cr C16 90.92(10)
C14 Cr C15 90.23(10)
C16 Cr C15 87.15(10)
C14 Cr C4 124.07(9)
C16 Cr C4 144.81(9)
C15 Cr C4 88.87(9)
C14 Cr C6 143.04(10)
C16 Cr C6 88.43(9)
C15 Cr C6 126.62(9)
C4 Cr C6 66.40(8)
C14 Cr C3 93.04(9)
C16 Cr C3 162.23(9)
C15 Cr C3 110.14(9)
C4 Cr C3 36.88(8)
C6 Cr C3 78.03(8)
C14 Cr C1 106.11(9)
C16 Cr C1 95.57(9)
C15 Cr C1 163.35(9)
C4 Cr C1 79.44(8)
C6 Cr C1 37.39(8)
C3 Cr C1 66.70(8)
C14 Cr C5 159.49(9)
C16 Cr C5 108.71(9)
C15 Cr C5 96.47(9)
C4 Cr C5 37.22(8)
C6 Cr C5 36.53(8)
C3 Cr C5 66.46(8)
C1 Cr C5 67.08(8)
C14 Cr C2 84.53(9)
C16 Cr C2 126.43(9)
C15 Cr C2 145.98(9)
C4 Cr C2 67.09(8)
C6 Cr C2 66.66(8)
C3 Cr C2 37.10(8)
C1 Cr C2 37.06(7)
C5 Cr C2 79.07(8)
C2 C1 C6 119.0(2)
C2 C1 C7 122.2(2)
C6 C1 C7 118.78(19)
C2 C1 Cr 72.15(12)
C6 C1 Cr 70.91(12)
C7 C1 Cr 129.08(15)
C3 C2 C1 118.7(2)
C3 C2 C13 119.28(19)
C1 C2 C13 122.0(2)
C3 C2 Cr 70.58(12)
C1 C2 Cr 70.79(12)
C13 C2 Cr 132.24(14)
C4 C3 C2 121.39(19)
C4 C3 Cr 71.05(12)
C2 C3 Cr 72.33(11)
C3 C4 C5 119.9(2)
C3 C4 Cr 72.07(12)
C5 C4 Cr 72.24(12)
C6 C5 C4 119.1(2)
C6 C5 Cr 71.17(12)
C4 C5 Cr 70.54(12)
C5 C6 C1 121.9(2)
C5 C6 Cr 72.30(13)
C1 C6 Cr 71.70(12)
N8 C7 C12 123.5(2)
N8 C7 C1 114.9(2)
C12 C7 C1 121.6(2)
C7 N8 C9 116.1(3)
N8 C9 C10 123.8(3)
C11 C10 C9 119.2(3)
C10 C11 C12 118.5(3)
C11 C12 C7 118.8(3)
O14 C14 Cr 176.8(2)
O15 C15 Cr 179.4(2)
O16 C16 Cr 178.8(2)

loop_
_geom_bond_atom_site_label_1
_geom_bond_atom_site_label_2
_geom_bond_distance
Cr C14 1.837(2)
Cr C16 1.843(2)
Cr C15 1.849(2)
Cr C4 2.204(2)
Cr C6 2.212(2)
Cr C3 2.217(2)
Cr C1 2.222(2)
Cr C5 2.227(2)
Cr C2 2.240(2)
C1 C2 1.418(3)
C1 C6 1.421(3)
C1 C7 1.498(3)
C2 C3 1.418(3)
C2 C13 1.501(3)
C3 C4 1.399(3)
C4 C5 1.414(3)
C5 C6 1.391(3)
C7 N8 1.342(3)
C7 C12 1.388(4)
N8 C9 1.355(4)
C9 C10 1.375(6)
C10 C11 1.371(5)
C11 C12 1.387(4)
C14 O14 1.151(3)
C15 O15 1.146(3)
C16 O16 1.152(3)
